data_4120771
loop_
_publ_author_name
'Elisabeth M. Fatila'
'Rodolphe Cl\'erac'
'Mathieu Rouzi\`eres'
'Dmitriy V. Soldatov'
'Michael Jennings'
'Kathryn E. Preuss'

_publ_section_title
;
 High-Spin Ribbons and Antiferromagnetic Ordering of a MnII-Biradical-MnII
 Complex
;
_journal_name_full 'Journal of the American Chemical Society'
_journal_page_first 13298
_journal_page_last 13301
_journal_paper_doi 10.1021/ja4067783
_journal_volume 135
_journal_year 2013
_chemical_formula_moiety 'C26 H6 F24 Mn2 N6 O8 S4'
_chemical_formula_sum 'C26 H6 F24 Mn2 N6 O8 S4'
_chemical_formula_weight 1224.49
_chemical_name_systematic
; 
 ? 
;
_space_group_IT_number 14
_symmetry_cell_setting monoclinic
_symmetry_space_group_name_Hall '-P 2ybc'
_symmetry_space_group_name_H-M 'P 1 21/c 1'
_atom_sites_solution_hydrogens geom
_atom_sites_solution_primary direct
_atom_sites_solution_secondary difmap
_audit_creation_method SHELXL-97
_cell_angle_alpha 90.00
_cell_angle_beta 109.985(4)
_cell_angle_gamma 90.00
_cell_formula_units_Z 8
_cell_length_a 29.007(5)
_cell_length_b 15.739(2)
_cell_length_c 19.889(3)
_cell_measurement_reflns_used 9909
_cell_measurement_temperature 150(2)
_cell_measurement_theta_max 27.25
_cell_measurement_theta_min 2.54
_cell_volume 8533(2)
_computing_cell_refinement 'Bruker SAINT'
_computing_data_collection 'Bruker APEX2'
_computing_data_reduction 'Bruker SAINT'
_computing_molecular_graphics 'Bruker SHELXTL'
_computing_publication_material 'Bruker SHELXTL'
_computing_structure_refinement 'SHELXL-97 (Sheldrick, 2008)'
_computing_structure_solution 'SHELXS-97 (Sheldrick, 2008)'
_diffrn_ambient_temperature 150(2)
_diffrn_measured_fraction_theta_full 0.575
_diffrn_measured_fraction_theta_max 0.575
_diffrn_measurement_device_type 'Bruker APEX-II CCD'
_diffrn_measurement_method '\f and \w scans'
_diffrn_radiation_monochromator graphite
_diffrn_radiation_source 'fine-focus sealed tube'
_diffrn_radiation_type MoK\a
_diffrn_radiation_wavelength 0.71073
_diffrn_reflns_av_R_equivalents 0.0436
_diffrn_reflns_av_sigmaI/netI 0.0527
_diffrn_reflns_limit_h_max 25
_diffrn_reflns_limit_h_min -25
_diffrn_reflns_limit_k_max 18
_diffrn_reflns_limit_k_min -18
_diffrn_reflns_limit_l_max 23
_diffrn_reflns_limit_l_min -23
_diffrn_reflns_number 37150
_diffrn_reflns_theta_full 25.03
_diffrn_reflns_theta_max 25.03
_diffrn_reflns_theta_min 1.98
_exptl_absorpt_coefficient_mu 0.945
_exptl_absorpt_correction_T_max 0.8635
_exptl_absorpt_correction_T_min 0.8119
_exptl_absorpt_correction_type multi-scan
_exptl_absorpt_process_details SADABS
_exptl_crystal_colour blue
_exptl_crystal_density_diffrn 1.906
_exptl_crystal_description block
_exptl_crystal_F_000 4784
_exptl_crystal_size_max 0.23
_exptl_crystal_size_mid 0.18
_exptl_crystal_size_min 0.16
_refine_diff_density_max 0.465
_refine_diff_density_min -0.343
_refine_diff_density_rms 0.065
_refine_ls_extinction_method none
_refine_ls_goodness_of_fit_ref 1.024
_refine_ls_hydrogen_treatment constr
_refine_ls_matrix_type full
_refine_ls_number_parameters 1200
_refine_ls_number_reflns 37150
_refine_ls_number_restraints 1233
_refine_ls_restrained_S_all 1.027
_refine_ls_R_factor_all 0.0666
_refine_ls_R_factor_gt 0.0457
_refine_ls_shift/su_max 0.002
_refine_ls_shift/su_mean 0.000
_refine_ls_structure_factor_coef Fsqd
_refine_ls_weighting_details 'calc w=1/[\s^2^(Fo^2^)+(0.0090P)^2^+21.5000P] where P=(Fo^2^+2Fc^2^)/3'
_refine_ls_weighting_scheme calc
_refine_ls_wR_factor_gt 0.0822
_refine_ls_wR_factor_ref 0.0909
_reflns_number_gt 29740
_reflns_number_total 37150
_reflns_threshold_expression >2\s(I)
_cod_data_source_file ja4067783_si_002.cif
_cod_data_source_block hklf5
_cod_original_cell_volume 8534(2)
_cod_original_sg_symbol_H-M 'P 21/c'
_cod_database_code 4120771

loop_
_symmetry_equiv_pos_as_xyz
'x, y, z'
'-x, y+1/2, -z+1/2'
'-x, -y, -z'
'x, -y-1/2, z-1/2'

loop_
_atom_site_label
_atom_site_type_symbol
_atom_site_fract_x
_atom_site_fract_y
_atom_site_fract_z
_atom_site_U_iso_or_equiv
_atom_site_adp_type
_atom_site_occupancy
_atom_site_symmetry_multiplicity
_atom_site_calc_flag
_atom_site_refinement_flags
_atom_site_disorder_assembly
_atom_site_disorder_group
Mn1 Mn 0.41337(3) 0.80856(4) 0.23460(4) 0.0297(3) Uani 1 1 d U . .
Mn2 Mn 0.64894(3) 0.79939(4) 0.34619(3) 0.0289(3) Uani 1 1 d U . .
N1A N 0.39722(18) 0.82257(19) 0.11658(19) 0.0274(12) Uani 1 1 d U . .
S2A S 0.34386(7) 0.83185(8) 0.05294(7) 0.0511(6) Uani 1 1 d U . .
S3A S 0.37463(8) 0.84923(11) -0.02752(8) 0.0765(7) Uani 1 1 d U . .
N4A N 0.4313(2) 0.8420(3) 0.0254(2) 0.0546(15) Uani 1 1 d U . .
C5A C 0.4356(2) 0.8297(2) 0.0935(3) 0.0236(11) Uani 1 1 d U . .
C6A C 0.4868(2) 0.8206(2) 0.1485(2) 0.0260(14) Uani 1 1 d U . .
N7A N 0.48593(17) 0.81228(18) 0.21512(19) 0.0241(11) Uani 1 1 d U . .
C8A C 0.5299(2) 0.8049(2) 0.2660(3) 0.0263(10) Uani 1 1 d U . .
H8A H 0.5306 0.8004 0.3140 0.032 Uiso 1 1 calc R . .
N9A N 0.57319(16) 0.80339(18) 0.25566(17) 0.0203(7) Uani 1 1 d U . .
N10A N 0.65915(17) 0.79384(19) 0.23847(18) 0.0241(11) Uani 1 1 d U . .
S11A S 0.71153(6) 0.78521(8) 0.22420(7) 0.0486(5) Uani 1 1 d U . .
S12A S 0.67799(7) 0.79105(8) 0.11294(7) 0.0511(6) Uani 1 1 d U . .
N13A N 0.62249(18) 0.80160(19) 0.11285(17) 0.0307(13) Uani 1 1 d U . .
C14A C 0.6197(2) 0.8000(2) 0.1787(2) 0.0207(10) Uani 1 1 d U . .
C15A C 0.5709(2) 0.8091(2) 0.1870(2) 0.0205(14) Uani 1 1 d U . .
C16A C 0.5282(2) 0.8199(2) 0.1306(2) 0.0292(7) Uiso 1 1 d U . .
H16A H 0.5274 0.8265 0.0828 0.035 Uiso 1 1 calc R . .
O21 O 0.40979(13) 0.94135(15) 0.24874(14) 0.0311(10) Uani 1 1 d U . .
C22 C 0.4267(2) 0.9818(3) 0.3055(3) 0.0451(18) Uani 1 1 d U . .
C23 C 0.4514(2) 0.9528(3) 0.3745(2) 0.052(2) Uani 1 1 d U . .
H23A H 0.4623 0.9925 0.4127 0.063 Uiso 1 1 calc R . .
C24 C 0.46042(19) 0.8666(3) 0.3887(2) 0.0347(17) Uani 1 1 d U A .
O25 O 0.44975(13) 0.80703(16) 0.34699(15) 0.0416(12) Uani 1 1 d U . .
C26 C 0.4218(4) 1.0800(3) 0.2952(3) 0.063(2) Uani 1 1 d U . .
C27 C 0.4925(2) 0.8433(3) 0.4656(2) 0.055(2) Uani 1 1 d DU . .
F21 F 0.43671(17) 1.12270(16) 0.35600(14) 0.141(2) Uani 1 1 d U . .
F22 F 0.37591(18) 1.10101(18) 0.26128(16) 0.0898(17) Uani 1 1 d U . .
F23 F 0.44797(15) 1.10547(18) 0.25480(19) 0.1017(14) Uani 1 1 d U . .
F24A F 0.50719(17) 0.7659(2) 0.4719(2) 0.0334(10) Uiso 0.62 1 d PDU A 1
F25A F 0.5321(2) 0.8962(3) 0.4922(3) 0.0736(15) Uiso 0.62 1 d PDU A 1
F26A F 0.4694(2) 0.8517(3) 0.5109(3) 0.0599(14) Uiso 0.62 1 d PDU A 1
F24B F 0.5037(3) 0.9089(4) 0.5085(3) 0.048(2) Uiso 0.38 1 d PDU A 2
F25B F 0.4542(3) 0.8100(5) 0.4936(4) 0.071(3) Uiso 0.38 1 d PDU A 2
F26B F 0.5333(4) 0.7998(7) 0.4713(5) 0.102(4) Uiso 0.38 1 d PDU A 2
O31 O 0.33777(15) 0.78932(18) 0.21560(17) 0.0446(11) Uani 1 1 d U . .
C32 C 0.3203(2) 0.7291(3) 0.2407(3) 0.0448(15) Uani 1 1 d U . .
C33 C 0.3415(2) 0.6527(3) 0.2670(3) 0.0379(18) Uani 1 1 d U . .
H33A H 0.3239 0.6142 0.2859 0.046 Uiso 1 1 calc R . .
C34 C 0.3878(3) 0.6294(3) 0.2671(2) 0.0267(17) Uani 1 1 d U . .
O35 O 0.41647(14) 0.67236(17) 0.24604(16) 0.0346(10) Uani 1 1 d U . .
C36 C 0.2698(3) 0.7499(4) 0.2412(4) 0.0765(19) Uiso 1 1 d U . .
C37 C 0.4081(3) 0.5429(3) 0.2989(3) 0.0551(19) Uani 1 1 d U . .
F31 F 0.25111(15) 0.6868(2) 0.2707(2) 0.1043(15) Uani 1 1 d U . .
F32 F 0.23713(14) 0.7579(3) 0.17460(19) 0.0932(13) Uani 1 1 d U . .
F33 F 0.26704(17) 0.8161(2) 0.2767(3) 0.1303(18) Uani 1 1 d U . .
F34 F 0.43907(15) 0.51086(16) 0.27133(16) 0.0785(13) Uani 1 1 d U . .
F35 F 0.37194(14) 0.48614(17) 0.28779(19) 0.0963(15) Uani 1 1 d U . .
F36 F 0.43045(14) 0.54844(16) 0.36863(15) 0.0747(12) Uani 1 1 d U . .
O41 O 0.61907(12) 0.90519(17) 0.38607(14) 0.0343(10) Uani 1 1 d U . .
C42 C 0.6351(2) 0.9793(3) 0.3998(2) 0.0314(16) Uani 1 1 d U . .
C43 C 0.6778(2) 1.0113(3) 0.3995(2) 0.0385(18) Uani 1 1 d U . .
H43A H 0.6839 1.0703 0.4083 0.046 Uiso 1 1 calc R . .
C44 C 0.7142(2) 0.9614(3) 0.3869(2) 0.0347(14) Uani 1 1 d U . .
O45 O 0.71131(12) 0.88217(17) 0.37255(15) 0.0340(9) Uani 1 1 d U . .
C46 C 0.6007(3) 1.0376(3) 0.4214(3) 0.045(2) Uani 1 1 d U . .
C47 C 0.7649(3) 0.9978(3) 0.3929(3) 0.0551(19) Uani 1 1 d U . .
F41 F 0.59850(14) 1.01552(17) 0.48435(15) 0.0806(13) Uani 1 1 d U . .
F42 F 0.61428(14) 1.11941(16) 0.42665(18) 0.0889(13) Uani 1 1 d U . .
F43 F 0.55564(17) 1.0373(2) 0.37651(18) 0.0739(15) Uani 1 1 d U . .
F44 F 0.76397(13) 1.08274(18) 0.39252(18) 0.0837(12) Uani 1 1 d U . .
F45 F 0.79754(15) 0.9771(2) 0.45584(19) 0.0804(13) Uani 1 1 d U . .
F46 F 0.77887(15) 0.9735(2) 0.34165(17) 0.0933(14) Uani 1 1 d U . .
O51 O 0.61158(12) 0.71806(17) 0.39667(14) 0.0332(10) Uani 1 1 d U . .
C52 C 0.6162(2) 0.6394(3) 0.4051(2) 0.0337(15) Uani 1 1 d U . .
C53 C 0.6553(2) 0.5891(3) 0.4039(3) 0.0391(16) Uani 1 1 d U . .
H53A H 0.6547 0.5300 0.4133 0.047 Uiso 1 1 calc R . .
C54 C 0.6948(2) 0.6223(3) 0.3896(2) 0.0402(15) Uani 1 1 d U . .
O55 O 0.70236(12) 0.69820(17) 0.37786(15) 0.0363(10) Uani 1 1 d U . .
C56 C 0.5744(3) 0.5948(3) 0.4197(3) 0.063(2) Uani 1 1 d U . .
C57 C 0.7328(3) 0.5607(4) 0.3828(4) 0.071(2) Uani 1 1 d U . .
F51 F 0.5792(2) 0.5897(3) 0.4845(2) 0.176(3) Uani 1 1 d U . .
F52 F 0.56453(13) 0.51913(16) 0.39081(15) 0.0633(11) Uani 1 1 d U . .
F53 F 0.5311(2) 0.6366(2) 0.3888(3) 0.1312(19) Uani 1 1 d U . .
F54 F 0.77350(18) 0.5662(2) 0.4401(2) 0.1018(16) Uani 1 1 d U . .
F55 F 0.74740(16) 0.5770(2) 0.33043(18) 0.1169(17) Uani 1 1 d U . .
F56 F 0.72066(15) 0.48111(19) 0.3793(3) 0.1300(17) Uani 1 1 d U . .
Mn3 Mn 1.07370(3) 0.80331(4) 0.81615(4) 0.0339(3) Uani 1 1 d U . .
Mn4 Mn 0.83656(3) 0.78061(3) 0.69270(4) 0.0295(3) Uani 1 1 d U . .
N1B N 1.0869(2) 0.8160(2) 0.7106(2) 0.0358(13) Uani 1 1 d U B .
S2B S 1.14025(8) 0.82161(8) 0.69879(9) 0.0609(6) Uani 1 1 d U . .
S3B S 1.10854(8) 0.83844(9) 0.58833(8) 0.0684(7) Uani 1 1 d U B .
N4B N 1.05196(19) 0.8347(2) 0.5880(2) 0.0450(14) Uani 1 1 d U . .
C5B C 1.0491(3) 0.8217(2) 0.6513(3) 0.0236(11) Uani 1 1 d U B .
C6B C 0.9993(2) 0.8154(2) 0.6561(2) 0.0246(14) Uani 1 1 d U . .
N7B N 0.99946(17) 0.80696(17) 0.72476(17) 0.0188(11) Uani 1 1 d U B .
C8B C 0.9551(3) 0.7986(2) 0.7307(3) 0.0263(10) Uani 1 1 d U . .
H8B H 0.9544 0.7959 0.7781 0.032 Uiso 1 1 calc R B .
N9B N 0.91234(16) 0.79359(17) 0.67906(19) 0.0203(7) Uani 1 1 d U B .
N10B N 0.82693(17) 0.7810(2) 0.57473(19) 0.0287(12) Uani 1 1 d U . .
S11B S 0.77520(6) 0.76430(8) 0.50812(7) 0.0452(5) Uani 1 1 d U . .
S12B S 0.80942(6) 0.76391(8) 0.43111(7) 0.0468(5) Uani 1 1 d U . .
N13B N 0.86446(17) 0.7808(2) 0.48777(18) 0.0301(13) Uani 1 1 d U . .
C14B C 0.8663(2) 0.7879(2) 0.5545(3) 0.0207(10) Uani 1 1 d U B .
C15B C 0.9136(2) 0.7996(2) 0.6113(2) 0.0221(14) Uani 1 1 d U . .
C16B C 0.9566(2) 0.8123(2) 0.5984(2) 0.0292(7) Uiso 1 1 d U B .
H16B H 0.9568 0.8189 0.5510 0.035 Uiso 1 1 calc R . .
O61A O 1.1508(2) 0.7838(3) 0.8614(3) 0.0192(15) Uiso 0.57 1 d PU B 1
C62A C 1.1715(7) 0.7171(7) 0.9002(7) 0.031(4) Uiso 0.57 1 d PU B 1
C63A C 1.1503(4) 0.6434(5) 0.9144(4) 0.0223(17) Uiso 0.57 1 d PU B 1
H63A H 1.1690 0.6073 0.9522 0.027 Uiso 0.57 1 calc PR B 1
C64A C 1.1009(5) 0.6203(5) 0.8734(5) 0.017(3) Uiso 0.57 1 d PU B 1
O65A O 1.0696(3) 0.6686(4) 0.8348(4) 0.040(2) Uiso 0.57 1 d PU B 1
O61B O 1.1485(3) 0.7892(5) 0.8831(4) 0.024(2) Uiso 0.43 1 d PU B 2
C62B C 1.1665(9) 0.7285(10) 0.9095(10) 0.030(5) Uiso 0.43 1 d PU B 2
C63B C 1.1523(6) 0.6386(7) 0.8945(6) 0.0223(17) Uiso 0.43 1 d PU B 2
H63B H 1.1752 0.5935 0.9103 0.027 Uiso 0.43 1 calc PR B 2
C64B C 1.1051(7) 0.6249(7) 0.8573(7) 0.016(3) Uiso 0.43 1 d PU B 2
O65B O 1.0723(3) 0.6662(4) 0.8167(4) 0.0100(19) Uiso 0.43 1 d PU B 2
C66 C 1.2234(3) 0.7385(3) 0.9506(3) 0.064(2) Uani 1 1 d DU . .
C67 C 1.0834(3) 0.5328(3) 0.8741(3) 0.057(2) Uani 1 1 d U . .
F61A F 1.2284(3) 0.7540(4) 1.0176(3) 0.086(2) Uiso 0.55 1 d PDU B 1
F62A F 1.2507(2) 0.6640(3) 0.9600(3) 0.0665(17) Uiso 0.55 1 d PDU B 1
F63A F 1.2456(3) 0.7977(4) 0.9301(3) 0.069(2) Uiso 0.55 1 d PDU B 1
F61B F 1.2505(3) 0.7675(4) 0.9119(3) 0.0450(18) Uiso 0.45 1 d PDU B 2
F62B F 1.2238(3) 0.8045(5) 1.0007(4) 0.079(2) Uiso 0.45 1 d PDU B 2
F63B F 1.2467(3) 0.6802(4) 0.9959(4) 0.066(2) Uiso 0.45 1 d PDU B 2
F64 F 1.12174(14) 0.47594(17) 0.88910(19) 0.0917(14) Uani 1 1 d U B .
F65 F 1.06880(17) 0.52795(18) 0.9278(2) 0.1134(17) Uani 1 1 d U B .
F66 F 1.05231(16) 0.50445(17) 0.81940(19) 0.1009(16) Uani 1 1 d U B .
O71 O 1.07554(13) 0.93774(15) 0.82657(15) 0.0375(11) Uani 1 1 d U B .
C72 C 1.0530(2) 0.9812(3) 0.8567(2) 0.0506(18) Uani 1 1 d U . .
C73 C 1.0252(2) 0.9548(2) 0.8972(2) 0.058(2) Uani 1 1 d U B .
H73A H 1.0075 0.9961 0.9135 0.070 Uiso 1 1 calc R . .
C74 C 1.0223(2) 0.8700(3) 0.9147(2) 0.0394(17) Uani 1 1 d U . .
O75 O 1.03865(13) 0.80799(16) 0.89380(15) 0.0401(11) Uani 1 1 d U B .
C76 C 1.0595(3) 1.0792(3) 0.8482(3) 0.060(2) Uani 1 1 d U B .
C77 C 0.9932(3) 0.8511(3) 0.9646(3) 0.073(2) Uani 1 1 d U B .
F71 F 1.10465(19) 1.1016(2) 0.88265(19) 0.1024(18) Uani 1 1 d U . .
F72 F 1.02845(17) 1.12283(16) 0.8696(2) 0.1296(19) Uani 1 1 d U . .
F73 F 1.04806(13) 1.09816(15) 0.77926(16) 0.0698(11) Uani 1 1 d U . .
F74 F 1.02613(16) 0.8474(2) 1.03435(17) 0.1241(17) Uani 1 1 d U . .
F75 F 0.97324(17) 0.78099(19) 0.9550(2) 0.138(2) Uani 1 1 d U . .
F76 F 0.96368(14) 0.91422(19) 0.96950(16) 0.0843(13) Uani 1 1 d U . .
O81 O 0.87616(13) 0.70412(15) 0.78392(14) 0.0370(11) Uani 1 1 d U . .
C82 C 0.8765(2) 0.6255(3) 0.7885(2) 0.0318(11) Uiso 1 1 d U . .
C83 C 0.8445(2) 0.5684(3) 0.7442(2) 0.0332(16) Uani 1 1 d U . .
H83A H 0.8502 0.5093 0.7529 0.040 Uiso 1 1 calc R . .
C84 C 0.8048(2) 0.5943(3) 0.6879(3) 0.0371(16) Uani 1 1 d U . .
O85 O 0.79068(12) 0.66844(16) 0.66662(15) 0.0332(10) Uani 1 1 d U . .
C86 C 0.9177(2) 0.5911(3) 0.8521(3) 0.0397(18) Uani 1 1 d U . .
C87 C 0.7682(3) 0.5259(3) 0.6435(3) 0.0501(19) Uani 1 1 d U . .
F81 F 0.93179(12) 0.51141(14) 0.84220(13) 0.0534(10) Uani 1 1 d U . .
F82 F 0.90662(15) 0.5883(2) 0.90981(14) 0.1005(15) Uani 1 1 d U . .
F83 F 0.95946(15) 0.63681(18) 0.86741(16) 0.0777(13) Uani 1 1 d U . .
F84 F 0.74893(15) 0.54506(18) 0.57681(16) 0.0917(15) Uani 1 1 d U . .
F85 F 0.73113(17) 0.5132(2) 0.6672(2) 0.1000(15) Uani 1 1 d U . .
F86 F 0.78959(14) 0.45053(17) 0.6492(2) 0.1072(15) Uani 1 1 d U . .
O91 O 0.85903(13) 0.88884(17) 0.76014(16) 0.0428(11) Uani 1 1 d U . .
C92 C 0.8376(3) 0.9602(3) 0.7539(3) 0.0393(18) Uani 1 1 d U . .
C93 C 0.7928(3) 0.9830(3) 0.7099(3) 0.0411(19) Uani 1 1 d U . .
H93A H 0.7819 1.0397 0.7106 0.049 Uiso 1 1 calc R . .
C94 C 0.7630(2) 0.9255(3) 0.6643(3) 0.0456(15) Uani 1 1 d U . .
O95 O 0.76852(13) 0.84648(17) 0.65792(15) 0.0391(10) Uani 1 1 d U . .
C96 C 0.8678(3) 1.0246(4) 0.8083(4) 0.074(3) Uani 1 1 d U . .
C97 C 0.7119(4) 0.9540(4) 0.6190(4) 0.075(2) Uiso 1 1 d U . .
F91 F 0.8717(2) 1.0094(3) 0.8718(2) 0.156(2) Uani 1 1 d U . .
F92 F 0.9118(2) 1.0307(3) 0.8086(3) 0.154(2) Uani 1 1 d U . .
F93 F 0.85053(19) 1.1021(2) 0.7933(3) 0.180(2) Uani 1 1 d U . .
F94 F 0.69604(16) 0.9211(3) 0.55370(18) 0.1234(17) Uani 1 1 d U . .
F95 F 0.70401(17) 1.0335(2) 0.6106(3) 0.182(3) Uani 1 1 d U . .
F96 F 0.67437(18) 0.9263(3) 0.6396(2) 0.1375(17) Uani 1 1 d U . .

loop_
_atom_site_aniso_label
_atom_site_aniso_U_11
_atom_site_aniso_U_22
_atom_site_aniso_U_33
_atom_site_aniso_U_23
_atom_site_aniso_U_13
_atom_site_aniso_U_12
Mn1 0.0232(10) 0.0253(4) 0.0411(4) -0.0008(3) 0.0115(5) -0.0013(4)
Mn2 0.0187(9) 0.0316(4) 0.0344(4) -0.0048(3) 0.0065(5) -0.0014(4)
N1A 0.007(4) 0.028(2) 0.040(2) -0.0071(16) 0.000(2) -0.005(2)
S2A 0.031(2) 0.0644(9) 0.0476(8) -0.0010(7) -0.0004(11) 0.0011(9)
S3A 0.046(2) 0.1320(14) 0.0403(8) 0.0081(9) 0.0002(11) 0.0117(12)
N4A 0.032(5) 0.084(3) 0.033(2) 0.000(2) -0.009(3) 0.008(3)
C5A 0.006(4) 0.0208(15) 0.045(2) -0.0132(14) 0.009(2) -0.006(2)
C6A 0.017(5) 0.019(2) 0.031(2) -0.0093(18) -0.006(3) 0.003(3)
N7A 0.012(4) 0.0288(18) 0.0303(19) -0.0047(16) 0.006(2) -0.0037(19)
C8A 0.014(4) 0.0257(15) 0.0349(17) -0.0020(13) 0.003(2) -0.001(2)
N9A 0.004(2) 0.0209(11) 0.0336(14) -0.0032(10) 0.0037(16) -0.0041(13)
N10A 0.011(4) 0.0300(19) 0.029(2) -0.0057(16) 0.003(2) -0.007(2)
S11A 0.0269(19) 0.0790(10) 0.0418(8) -0.0034(7) 0.0143(10) 0.0048(9)
S12A 0.033(2) 0.0835(10) 0.0391(7) 0.0038(7) 0.0155(10) 0.0103(9)
N13A 0.020(4) 0.042(2) 0.033(2) -0.0047(16) 0.013(2) -0.011(2)
C14A 0.001(4) 0.0202(14) 0.0391(18) -0.0025(14) 0.005(2) 0.0012(18)
C15A 0.020(5) 0.0097(19) 0.034(3) -0.0028(18) 0.013(3) 0.000(2)
O21 0.023(4) 0.0217(15) 0.0384(17) -0.0009(13) -0.0032(19) -0.0061(15)
C22 0.049(6) 0.028(2) 0.045(3) 0.008(2) -0.002(3) 0.008(3)
C23 0.094(7) 0.026(2) 0.029(2) 0.0007(19) 0.010(3) 0.011(3)
C24 0.039(6) 0.044(3) 0.025(2) 0.005(2) 0.016(3) 0.012(3)
O25 0.063(4) 0.0229(15) 0.0386(16) -0.0006(13) 0.017(2) -0.0004(17)
C26 0.100(8) 0.033(3) 0.030(3) -0.002(2) -0.012(4) -0.013(4)
C27 0.084(7) 0.043(3) 0.046(3) -0.008(2) 0.034(4) -0.012(3)
F21 0.284(6) 0.0286(16) 0.0389(16) -0.0067(13) -0.037(2) 0.031(2)
F22 0.127(5) 0.062(2) 0.0488(19) -0.0007(15) -0.011(3) 0.064(3)
F23 0.145(5) 0.0413(18) 0.103(3) 0.0202(18) 0.022(3) -0.010(2)
O31 0.024(4) 0.0406(19) 0.072(2) 0.0029(16) 0.020(2) -0.0066(18)
C32 0.035(5) 0.053(3) 0.056(3) -0.011(3) 0.027(3) -0.004(3)
C33 0.025(7) 0.036(3) 0.059(3) 0.001(2) 0.022(4) -0.005(3)
C34 0.008(6) 0.026(2) 0.034(3) -0.004(2) -0.009(3) -0.004(3)
O35 0.019(4) 0.0268(16) 0.052(2) -0.0017(14) 0.005(2) 0.0013(16)
C37 0.073(7) 0.031(3) 0.061(4) 0.002(2) 0.022(4) -0.006(3)
F31 0.041(5) 0.129(3) 0.155(3) 0.052(3) 0.049(3) 0.006(2)
F32 0.011(4) 0.168(4) 0.094(3) 0.023(2) 0.010(2) 0.024(3)
F33 0.072(5) 0.123(3) 0.221(5) -0.068(3) 0.082(4) 0.004(3)
F34 0.122(4) 0.0332(17) 0.093(2) 0.0121(15) 0.053(3) 0.0266(19)
F35 0.069(4) 0.0332(17) 0.162(3) 0.0286(18) 0.007(3) -0.0097(19)
F36 0.104(4) 0.0593(19) 0.0498(17) 0.0157(14) 0.013(2) 0.024(2)
O41 0.028(4) 0.0367(18) 0.0406(17) -0.0085(14) 0.015(2) -0.0088(17)
C42 0.027(5) 0.040(3) 0.027(2) -0.003(2) 0.009(3) 0.004(3)
C43 0.032(6) 0.029(3) 0.060(3) -0.006(2) 0.023(4) 0.003(3)
C44 0.019(5) 0.048(3) 0.036(3) -0.006(2) 0.007(3) 0.000(3)
O45 0.019(3) 0.0339(17) 0.0495(18) -0.0117(14) 0.0121(19) -0.0024(15)
C46 0.024(7) 0.051(3) 0.057(4) 0.001(3) 0.013(4) 0.019(4)
C47 0.043(7) 0.049(3) 0.077(4) -0.031(3) 0.026(4) -0.024(3)
F41 0.117(4) 0.079(2) 0.0703(19) 0.0181(16) 0.063(2) 0.041(2)
F42 0.109(4) 0.0349(17) 0.157(3) -0.0177(18) 0.089(3) 0.0033(19)
F43 0.045(5) 0.092(2) 0.080(2) -0.0096(19) 0.016(2) 0.046(3)
F44 0.057(4) 0.0560(19) 0.148(3) -0.0209(19) 0.049(3) -0.0290(18)
F45 0.040(4) 0.106(3) 0.082(2) -0.018(2) 0.003(3) -0.023(2)
F46 0.079(4) 0.124(3) 0.111(3) -0.062(2) 0.076(3) -0.061(2)
O51 0.021(3) 0.0325(17) 0.0492(18) 0.0014(14) 0.016(2) 0.0001(16)
C52 0.026(5) 0.041(3) 0.028(2) -0.007(2) 0.001(3) -0.009(3)
C53 0.037(6) 0.029(3) 0.046(3) -0.007(2) 0.007(4) 0.003(3)
C54 0.031(5) 0.041(3) 0.044(3) 0.000(2) 0.008(3) 0.008(3)
O55 0.029(3) 0.0361(17) 0.0396(17) 0.0017(15) 0.007(2) 0.0058(17)
C56 0.068(7) 0.036(3) 0.098(5) -0.012(3) 0.047(5) -0.012(3)
C57 0.087(8) 0.060(4) 0.074(4) 0.013(4) 0.037(5) 0.032(4)
F51 0.238(7) 0.245(5) 0.094(3) -0.091(3) 0.121(4) -0.183(4)
F52 0.067(4) 0.0400(17) 0.091(2) -0.0220(15) 0.037(2) -0.0266(17)
F53 0.095(5) 0.050(2) 0.292(6) -0.014(3) 0.122(4) -0.014(2)
F54 0.066(5) 0.109(3) 0.121(3) 0.017(2) 0.019(3) 0.048(3)
F55 0.157(5) 0.121(3) 0.107(3) 0.023(2) 0.090(3) 0.083(3)
F56 0.097(4) 0.0361(19) 0.287(5) -0.027(3) 0.104(4) 0.005(2)
Mn3 0.0229(10) 0.0213(4) 0.0487(4) -0.0012(3) 0.0009(5) -0.0001(4)
Mn4 0.0245(9) 0.0268(3) 0.0394(4) 0.0020(3) 0.0137(5) 0.0009(4)
N1B 0.011(4) 0.033(2) 0.065(3) -0.013(2) 0.015(3) -0.014(2)
S2B 0.039(2) 0.0505(9) 0.0960(12) -0.0149(8) 0.0263(13) -0.0023(9)
S3B 0.042(2) 0.0927(11) 0.0865(12) -0.0191(9) 0.0431(13) -0.0124(10)
N4B 0.030(5) 0.053(2) 0.059(3) -0.0163(19) 0.024(3) -0.007(2)
C5B 0.006(4) 0.0208(15) 0.045(2) -0.0132(14) 0.009(2) -0.006(2)
C6B 0.016(5) 0.014(2) 0.040(3) -0.0016(19) 0.006(3) 0.006(3)
N7B 0.003(4) 0.0153(16) 0.0343(19) -0.0049(15) 0.002(2) -0.0008(18)
C8B 0.014(4) 0.0257(15) 0.0349(17) -0.0020(13) 0.003(2) -0.001(2)
N9B 0.004(2) 0.0209(11) 0.0336(14) -0.0032(10) 0.0037(16) -0.0041(13)
N10B 0.009(4) 0.033(2) 0.037(2) -0.0068(16) -0.001(2) -0.004(2)
S11B 0.0181(17) 0.0737(9) 0.0387(8) -0.0023(7) 0.0030(10) -0.0055(9)
S12B 0.0247(19) 0.0760(9) 0.0377(8) -0.0026(6) 0.0079(10) 0.0004(8)
N13B 0.004(4) 0.050(2) 0.029(2) -0.0017(16) -0.003(2) -0.007(2)
C14B 0.001(4) 0.0202(14) 0.0391(18) -0.0025(14) 0.005(2) 0.0012(18)
C15B 0.015(5) 0.016(2) 0.033(2) 0.0005(18) 0.005(3) -0.001(2)
C66 0.082(8) 0.043(3) 0.078(4) 0.020(3) 0.042(5) 0.009(4)
C67 0.078(8) 0.021(3) 0.064(4) -0.003(3) 0.013(4) 0.002(3)
F64 0.063(4) 0.0279(17) 0.158(3) 0.0108(19) 0.004(3) -0.0008(19)
F65 0.191(6) 0.056(2) 0.133(3) -0.005(2) 0.107(4) -0.034(2)
F66 0.115(5) 0.0326(17) 0.100(3) 0.0088(17) -0.034(3) -0.030(2)
O71 0.042(4) 0.0206(15) 0.058(2) -0.0022(14) 0.028(2) -0.0049(16)
C72 0.085(6) 0.021(2) 0.056(3) 0.002(2) 0.036(4) 0.004(3)
C73 0.114(7) 0.019(2) 0.065(3) -0.002(2) 0.061(4) 0.004(3)
C74 0.058(6) 0.029(2) 0.038(3) -0.007(2) 0.025(3) -0.026(3)
O75 0.051(4) 0.0175(15) 0.0476(19) 0.0030(14) 0.011(2) -0.0074(17)
C76 0.104(8) 0.029(3) 0.064(4) -0.008(3) 0.050(4) 0.010(4)
C77 0.144(8) 0.034(3) 0.075(4) -0.008(3) 0.082(4) -0.018(3)
F71 0.142(5) 0.051(2) 0.103(3) -0.0251(19) 0.028(3) -0.057(3)
F72 0.262(6) 0.0264(16) 0.189(4) 0.0064(19) 0.191(4) 0.009(2)
F73 0.094(4) 0.0419(16) 0.095(2) 0.0201(15) 0.061(2) 0.0120(17)
F74 0.221(5) 0.113(3) 0.056(2) 0.0255(19) 0.070(3) 0.023(3)
F75 0.249(6) 0.075(2) 0.173(3) -0.060(2) 0.180(4) -0.098(3)
F76 0.115(4) 0.079(2) 0.095(2) 0.0156(18) 0.082(3) -0.004(2)
O81 0.040(4) 0.0241(16) 0.0471(18) 0.0041(13) 0.015(2) -0.0002(16)
C83 0.033(6) 0.029(2) 0.036(3) 0.002(2) 0.009(3) 0.009(3)
C84 0.041(6) 0.026(2) 0.052(3) -0.007(2) 0.025(3) -0.009(3)
O85 0.026(3) 0.0258(15) 0.0511(18) 0.0049(14) 0.018(2) 0.0014(16)
C86 0.035(7) 0.032(3) 0.047(3) -0.001(2) 0.008(3) 0.007(3)
C87 0.037(7) 0.035(3) 0.068(4) -0.003(3) 0.006(4) -0.019(3)
F81 0.059(4) 0.0305(14) 0.0640(18) 0.0029(13) 0.012(2) 0.0126(15)
F82 0.139(5) 0.126(3) 0.0406(18) 0.0273(17) 0.036(2) 0.085(3)
F83 0.043(4) 0.053(2) 0.091(2) 0.0055(16) -0.037(2) -0.001(2)
F84 0.137(5) 0.059(2) 0.0554(19) -0.0126(15) 0.003(2) -0.029(2)
F85 0.059(5) 0.104(3) 0.146(3) -0.014(2) 0.045(3) -0.054(3)
F86 0.085(4) 0.0374(18) 0.160(3) -0.0322(19) -0.009(3) -0.0026(19)
O91 0.046(4) 0.0247(17) 0.061(2) -0.0089(15) 0.022(2) -0.0017(17)
C92 0.037(7) 0.037(3) 0.054(3) -0.001(2) 0.028(3) -0.001(3)
C93 0.030(7) 0.033(3) 0.067(4) -0.007(3) 0.026(4) 0.007(3)
C94 0.034(5) 0.047(3) 0.056(3) 0.019(3) 0.015(3) 0.019(3)
O95 0.031(3) 0.0340(17) 0.055(2) 0.0021(15) 0.019(2) 0.0101(17)
C96 0.071(8) 0.047(3) 0.103(5) -0.029(3) 0.030(5) -0.013(4)
F91 0.239(7) 0.139(4) 0.084(3) -0.060(2) 0.048(3) -0.089(4)
F92 0.092(6) 0.141(4) 0.242(6) -0.119(4) 0.075(5) -0.076(4)
F93 0.174(6) 0.050(2) 0.225(5) -0.057(3) -0.050(4) 0.022(3)
F94 0.101(5) 0.162(3) 0.080(2) 0.018(2) -0.005(3) 0.087(3)
F95 0.092(5) 0.061(2) 0.288(6) 0.015(3) -0.069(4) 0.036(2)
F96 0.051(5) 0.202(4) 0.151(4) 0.056(3) 0.023(3) 0.069(3)

loop_
_atom_type_symbol
_atom_type_description
_atom_type_scat_dispersion_real
_atom_type_scat_dispersion_imag
_atom_type_scat_source
C C 0.0033 0.0016 'International Tables Vol C Tables 4.2.6.8 and 6.1.1.4'
H H 0.0000 0.0000 'International Tables Vol C Tables 4.2.6.8 and 6.1.1.4'
N N 0.0061 0.0033 'International Tables Vol C Tables 4.2.6.8 and 6.1.1.4'
O O 0.0106 0.0060 'International Tables Vol C Tables 4.2.6.8 and 6.1.1.4'
F F 0.0171 0.0103 'International Tables Vol C Tables 4.2.6.8 and 6.1.1.4'
S S 0.1246 0.1234 'International Tables Vol C Tables 4.2.6.8 and 6.1.1.4'
Mn Mn 0.3368 0.7283 'International Tables Vol C Tables 4.2.6.8 and 6.1.1.4'

loop_
_geom_angle_atom_site_label_1
_geom_angle_atom_site_label_2
_geom_angle_atom_site_label_3
_geom_angle
O31 Mn1 O21 94.02(12)
O31 Mn1 O25 107.38(13)
O21 Mn1 O25 84.29(10)
O31 Mn1 O35 83.09(13)
O21 Mn1 O35 166.15(10)
O25 Mn1 O35 83.67(11)
O31 Mn1 N1A 89.67(16)
O21 Mn1 N1A 92.28(11)
O25 Mn1 N1A 162.78(17)
O35 Mn1 N1A 101.23(11)
O31 Mn1 N7A 159.91(13)
O21 Mn1 N7A 95.04(12)
O25 Mn1 N7A 91.36(14)
O35 Mn1 N7A 92.07(12)
N1A Mn1 N7A 72.09(16)
O51 Mn2 O45 140.38(12)
O51 Mn2 O41 87.57(11)
O45 Mn2 O41 81.49(12)
O51 Mn2 O55 81.36(11)
O45 Mn2 O55 85.15(12)
O41 Mn2 O55 143.39(11)
O51 Mn2 N10A 132.33(12)
O45 Mn2 N10A 83.25(13)
O41 Mn2 N10A 125.38(11)
O55 Mn2 N10A 86.25(13)
O51 Mn2 N9A 83.28(12)
O45 Mn2 N9A 132.09(11)
O41 Mn2 N9A 82.59(12)
O55 Mn2 N9A 129.92(11)
N10A Mn2 N9A 70.22(15)
C5A N1A S2A 113.7(4)
C5A N1A Mn1 117.7(4)
S2A N1A Mn1 128.5(3)
N1A S2A S3A 93.73(17)
N4A S3A S2A 95.56(17)
C5A N4A S3A 112.9(4)
N4A C5A N1A 124.0(6)
N4A C5A C6A 118.2(5)
N1A C5A C6A 117.8(5)
N7A C6A C16A 125.0(6)
N7A C6A C5A 112.0(5)
C16A C6A C5A 123.0(4)
C8A N7A C6A 114.9(5)
C8A N7A Mn1 124.8(3)
C6A N7A Mn1 120.3(4)
N7A C8A N9A 126.1(5)
N7A C8A H8A 117.0
N9A C8A H8A 117.0
C8A N9A C15A 115.5(5)
C8A N9A Mn2 124.8(3)
C15A N9A Mn2 119.6(4)
C14A N10A S11A 114.3(3)
C14A N10A Mn2 119.2(4)
S11A N10A Mn2 126.5(2)
N10A S11A S12A 93.19(16)
N13A S12A S11A 96.23(14)
C14A N13A S12A 112.9(4)
N13A C14A N10A 123.4(5)
N13A C14A C15A 118.9(5)
N10A C14A C15A 117.7(4)
N9A C15A C16A 123.8(5)
N9A C15A C14A 112.8(5)
C16A C15A C14A 123.4(4)
C6A C16A C15A 114.8(5)
C6A C16A H16A 122.6
C15A C16A H16A 122.6
C22 O21 Mn1 127.2(3)
O21 C22 C23 129.7(4)
O21 C22 C26 113.4(4)
C23 C22 C26 116.7(4)
C22 C23 C24 121.2(4)
C22 C23 H23A 119.4
C24 C23 H23A 119.4
O25 C24 C23 128.7(4)
O25 C24 C27 114.8(4)
C23 C24 C27 116.2(4)
C24 O25 Mn1 128.8(3)
F22 C26 F21 107.4(6)
F22 C26 F23 107.4(5)
F21 C26 F23 108.8(6)
F22 C26 C22 110.3(6)
F21 C26 C22 113.3(4)
F23 C26 C22 109.4(6)
F24A C27 F26A 105.2(4)
F24A C27 F24B 133.4(6)
F26A C27 F24B 62.6(4)
F24A C27 F26B 41.5(5)
F26A C27 F26B 130.1(6)
F24B C27 F26B 109.5(8)
F24A C27 F25A 109.5(6)
F26A C27 F25A 103.5(5)
F24B C27 F25A 43.9(4)
F26B C27 F25A 71.2(6)
F24A C27 F25B 84.0(5)
F26A C27 F25B 32.3(4)
F24B C27 F25B 94.9(5)
F26B C27 F25B 122.5(7)
F25A C27 F25B 134.5(5)
F24A C27 C24 113.0(4)
F26A C27 C24 112.6(5)
F24B C27 C24 113.0(5)
F26B C27 C24 115.0(5)
F25A C27 C24 112.4(4)
F25B C27 C24 100.3(5)
C32 O31 Mn1 124.8(4)
O31 C32 C33 128.6(6)
O31 C32 C36 111.4(5)
C33 C32 C36 120.0(5)
C32 C33 C34 122.7(5)
C32 C33 H33A 118.7
C34 C33 H33A 118.7
O35 C34 C33 127.5(4)
O35 C34 C37 114.4(6)
C33 C34 C37 118.1(5)
C34 O35 Mn1 124.4(3)
F33 C36 F32 108.2(6)
F33 C36 F31 104.4(6)
F32 C36 F31 104.1(7)
F33 C36 C32 115.2(7)
F32 C36 C32 111.9(6)
F31 C36 C32 112.1(6)
F34 C37 F36 107.8(6)
F34 C37 F35 106.7(4)
F36 C37 F35 107.1(4)
F34 C37 C34 113.2(4)
F36 C37 C34 110.9(4)
F35 C37 C34 110.9(6)
C42 O41 Mn2 129.6(3)
O41 C42 C43 128.6(5)
O41 C42 C46 113.2(6)
C43 C42 C46 118.2(5)
C42 C43 C44 122.9(5)
C42 C43 H43A 118.6
C44 C43 H43A 118.6
O45 C44 C43 126.3(5)
O45 C44 C47 111.5(5)
C43 C44 C47 122.1(5)
C44 O45 Mn2 129.3(3)
F43 C46 F41 106.6(6)
F43 C46 F42 104.8(5)
F41 C46 F42 106.7(4)
F43 C46 C42 113.8(5)
F41 C46 C42 111.0(4)
F42 C46 C42 113.4(6)
F46 C47 F45 111.2(6)
F46 C47 F44 107.9(5)
F45 C47 F44 105.0(5)
F46 C47 C44 112.4(5)
F45 C47 C44 109.5(5)
F44 C47 C44 110.6(5)
C52 O51 Mn2 127.5(3)
O51 C52 C53 127.7(5)
O51 C52 C56 115.4(5)
C53 C52 C56 116.9(5)
C54 C53 C52 122.1(5)
C54 C53 H53A 119.0
C52 C53 H53A 119.0
O55 C54 C53 127.7(5)
O55 C54 C57 114.7(6)
C53 C54 C57 117.5(5)
C54 O55 Mn2 127.2(4)
F51 C56 F52 108.9(5)
F51 C56 F53 104.9(6)
F52 C56 F53 102.2(6)
F51 C56 C52 114.5(6)
F52 C56 C52 113.9(5)
F53 C56 C52 111.3(5)
F55 C57 F56 108.1(5)
F55 C57 F54 104.0(7)
F56 C57 F54 104.7(5)
F55 C57 C54 113.6(5)
F56 C57 C54 115.6(7)
F54 C57 C54 110.0(5)
O75 Mn3 O71 84.07(10)
O75 Mn3 O61A 113.13(17)
O71 Mn3 O61A 96.59(16)
O75 Mn3 O61B 100.8(2)
O71 Mn3 O61B 93.2(2)
O61A Mn3 O61B 12.6(2)
O75 Mn3 O65B 90.9(2)
O71 Mn3 O65B 174.2(2)
O61A Mn3 O65B 82.7(3)
O61B Mn3 O65B 84.8(3)
O75 Mn3 O65A 80.9(2)
O71 Mn3 O65A 163.87(19)
O61A Mn3 O65A 84.1(3)
O61B Mn3 O65A 84.0(3)
O65B Mn3 O65A 10.5(3)
O75 Mn3 N1B 161.03(17)
O71 Mn3 N1B 89.79(11)
O61A Mn3 N1B 85.4(2)
O61B Mn3 N1B 97.5(2)
O65B Mn3 N1B 95.9(2)
O65A Mn3 N1B 106.32(19)
O75 Mn3 N7B 91.28(13)
O71 Mn3 N7B 92.17(12)
O61A Mn3 N7B 154.74(17)
O61B Mn3 N7B 167.2(2)
O65B Mn3 N7B 90.9(2)
O65A Mn3 N7B 93.9(2)
N1B Mn3 N7B 70.98(17)
O95 Mn4 O91 82.24(13)
O95 Mn4 O81 135.70(12)
O91 Mn4 O81 87.49(11)
O95 Mn4 O85 83.88(12)
O91 Mn4 O85 146.59(11)
O81 Mn4 O85 81.55(12)
O95 Mn4 N10B 83.66(14)
O91 Mn4 N10B 123.60(12)
O81 Mn4 N10B 135.67(13)
O85 Mn4 N10B 84.59(12)
O95 Mn4 N9B 137.10(11)
O91 Mn4 N9B 84.52(12)
O81 Mn4 N9B 83.90(13)
O85 Mn4 N9B 125.09(11)
N10B Mn4 N9B 70.39(15)
C5B N1B S2B 113.9(4)
C5B N1B Mn3 119.1(4)
S2B N1B Mn3 126.9(3)
N1B S2B S3B 93.38(19)
N4B S3B S2B 94.56(16)
C5B N4B S3B 113.2(5)
N4B C5B N1B 124.8(7)
N4B C5B C6B 117.1(6)
N1B C5B C6B 118.1(5)
C16B C6B N7B 121.7(6)
C16B C6B C5B 124.7(5)
N7B C6B C5B 113.5(5)
C8B N7B C6B 114.9(5)
C8B N7B Mn3 126.7(3)
C6B N7B Mn3 118.3(4)
N9B C8B N7B 128.0(5)
N9B C8B H8B 116.0
N7B C8B H8B 116.0
C8B N9B C15B 115.5(5)
C8B N9B Mn4 126.5(3)
C15B N9B Mn4 118.0(4)
C14B N10B S11B 114.0(4)
C14B N10B Mn4 119.7(4)
S11B N10B Mn4 126.0(2)
N10B S11B S12B 93.42(16)
N13B S12B S11B 95.22(14)
C14B N13B S12B 113.8(4)
N13B C14B N10B 123.6(6)
N13B C14B C15B 119.6(5)
N10B C14B C15B 116.7(4)
N9B C15B C16B 121.9(5)
N9B C15B C14B 114.9(5)
C16B C15B C14B 123.2(4)
C6B C16B C15B 117.8(5)
C6B C16B H16B 121.1
C15B C16B H16B 121.1
C62A O61A Mn3 124.3(8)
O61A C62A C63A 129.9(15)
O61A C62A C66 110.8(10)
C63A C62A C66 117.0(10)
C62A C63A C64A 121.5(10)
C62A C63A H63A 119.2
C64A C63A H63A 119.2
O65A C64A C63A 125.4(9)
O65A C64A C67 113.7(10)
C63A C64A C67 120.9(9)
C64A O65A Mn3 129.8(8)
C62B O61B Mn3 126.1(14)
O61B C62B C63B 132(2)
O61B C62B C66 113.1(16)
C63B C62B C66 111.8(14)
C64B C63B C62B 115.5(15)
C64B C63B H63B 122.2
C62B C63B H63B 122.2
O65B C64B C63B 135.3(12)
O65B C64B C67 109.9(13)
C63B C64B C67 114.7(11)
C64B O65B Mn3 122.0(8)
F63A C66 F63B 122.5(8)
F63A C66 F61A 107.2(7)
F63B C66 F61A 65.0(5)
F63A C66 F61B 28.1(4)
F63B C66 F61B 111.6(7)
F61A C66 F61B 129.0(8)
F63A C66 F62A 109.5(7)
F63B C66 F62A 34.5(3)
F61A C66 F62A 99.2(6)
F61B C66 F62A 87.0(5)
F63A C66 F62B 79.0(5)
F63B C66 F62B 98.6(6)
F61A C66 F62B 35.8(4)
F61B C66 F62B 106.4(6)
F62A C66 F62B 130.3(7)
F63A C66 C62A 116.1(7)
F63B C66 C62A 117.3(7)
F61A C66 C62A 116.5(8)
F61B C66 C62A 109.5(7)
F62A C66 C62A 106.9(6)
F62B C66 C62A 112.6(8)
F63A C66 C62B 117.3(8)
F63B C66 C62B 119.4(8)
F61A C66 C62B 106.1(8)
F61B C66 C62B 116.5(8)
F62A C66 C62B 115.6(8)
F62B C66 C62B 100.9(8)
C62A C66 C62B 11.9(8)
F66 C67 F65 111.3(7)
F66 C67 F64 104.4(4)
F65 C67 F64 104.7(5)
F66 C67 C64A 118.7(6)
F65 C67 C64A 106.1(5)
F64 C67 C64A 110.8(7)
F66 C67 C64B 110.5(7)
F65 C67 C64B 118.5(6)
F64 C67 C64B 106.1(8)
C64A C67 C64B 12.4(6)
C72 O71 Mn3 126.8(3)
O71 C72 C73 128.9(4)
O71 C72 C76 112.8(4)
C73 C72 C76 118.2(4)
C72 C73 C74 122.1(4)
C72 C73 H73A 119.0
C74 C73 H73A 119.0
O75 C74 C73 128.3(4)
O75 C74 C77 115.4(4)
C73 C74 C77 116.2(4)
C74 O75 Mn3 128.0(3)
F71 C76 F72 111.4(5)
F71 C76 F73 109.6(6)
F72 C76 F73 105.0(6)
F71 C76 C72 110.3(5)
F72 C76 C72 110.9(5)
F73 C76 C72 109.6(4)
F75 C77 F76 113.6(6)
F75 C77 F74 104.2(5)
F76 C77 F74 101.4(4)
F75 C77 C74 113.9(4)
F76 C77 C74 114.2(4)
F74 C77 C74 108.0(5)
C82 O81 Mn4 127.5(3)
O81 C82 C83 128.2(5)
O81 C82 C86 113.8(4)
C83 C82 C86 118.0(4)
C84 C83 C82 121.7(4)
C84 C83 H83A 119.1
C82 C83 H83A 119.1
O85 C84 C83 129.6(5)
O85 C84 C87 111.7(5)
C83 C84 C87 118.6(4)
C84 O85 Mn4 124.9(4)
F82 C86 F83 107.1(5)
F82 C86 F81 106.1(4)
F83 C86 F81 103.5(5)
F82 C86 C82 112.9(5)
F83 C86 C82 112.8(4)
F81 C86 C82 113.6(4)
F84 C87 F86 108.8(5)
F84 C87 F85 106.5(6)
F86 C87 F85 104.3(4)
F84 C87 C84 113.2(4)
F86 C87 C84 111.2(5)
F85 C87 C84 112.4(5)
C92 O91 Mn4 127.7(4)
O91 C92 C93 129.2(5)
O91 C92 C96 112.0(6)
C93 C92 C96 118.7(5)
C92 C93 C94 120.7(5)
C92 C93 H93A 119.7
C94 C93 H93A 119.7
O95 C94 C93 130.2(6)
O95 C94 C97 111.3(6)
C93 C94 C97 118.0(5)
C94 O95 Mn4 125.6(4)
F91 C96 F92 105.4(8)
F91 C96 F93 107.6(6)
F92 C96 F93 103.6(6)
F91 C96 C92 114.9(6)
F92 C96 C92 112.7(6)
F93 C96 C92 111.9(7)
F95 C97 F94 105.5(6)
F95 C97 F96 103.2(7)
F94 C97 F96 97.2(6)
F95 C97 C94 117.7(7)
F94 C97 C94 114.1(6)
F96 C97 C94 116.6(6)

loop_
_geom_bond_atom_site_label_1
_geom_bond_atom_site_label_2
_geom_bond_distance
Mn1 O31 2.116(4)
Mn1 O21 2.116(2)
Mn1 O25 2.121(3)
Mn1 O35 2.154(3)
Mn1 N1A 2.242(4)
Mn1 N7A 2.267(4)
Mn2 O51 2.137(3)
Mn2 O45 2.144(3)
Mn2 O41 2.150(3)
Mn2 O55 2.160(3)
Mn2 N10A 2.263(3)
Mn2 N9A 2.317(4)
N1A C5A 1.344(6)
N1A S2A 1.637(4)
S2A S3A 2.100(2)
S3A N4A 1.626(5)
N4A C5A 1.332(5)
C5A C6A 1.522(7)
C6A N7A 1.340(5)
C6A C16A 1.364(7)
N7A C8A 1.336(6)
C8A N9A 1.339(6)
C8A H8A 0.9500
N9A C15A 1.348(5)
N10A C14A 1.342(6)
N10A S11A 1.644(4)
S11A S12A 2.0929(19)
S12A N13A 1.618(4)
N13A C14A 1.339(5)
C14A C15A 1.487(7)
C15A C16A 1.367(7)
C16A H16A 0.9500
O21 C22 1.242(5)
C22 C23 1.390(6)
C22 C26 1.560(6)
C23 C24 1.391(5)
C23 H23A 0.9500
C24 O25 1.220(4)
C24 C27 1.540(6)
C26 F22 1.313(8)
C26 F21 1.321(5)
C26 F23 1.340(7)
C27 F24A 1.282(5)
C27 F26A 1.300(6)
C27 F24B 1.307(7)
C27 F26B 1.338(9)
C27 F25A 1.369(7)
C27 F25B 1.497(8)
O31 C32 1.256(5)
C32 C33 1.370(6)
C32 C36 1.505(9)
C33 C34 1.391(7)
C33 H33A 0.9500
C34 O35 1.250(6)
C34 C37 1.531(6)
C36 F33 1.276(6)
C36 F32 1.345(8)
C36 F31 1.357(7)
C37 F34 1.303(6)
C37 F36 1.319(6)
C37 F35 1.337(6)
O41 C42 1.251(5)
C42 C43 1.341(7)
C42 C46 1.521(7)
C43 C44 1.404(7)
C43 H43A 0.9500
C44 O45 1.275(5)
C44 C47 1.547(8)
C46 F43 1.307(7)
C46 F41 1.321(5)
C46 F42 1.341(6)
C47 F46 1.276(6)
C47 F45 1.326(7)
C47 F44 1.337(6)
O51 C52 1.251(5)
C52 C53 1.389(7)
C52 C56 1.512(8)
C53 C54 1.377(7)
C53 H53A 0.9500
C54 O55 1.251(5)
C54 C57 1.509(8)
C56 F51 1.250(6)
C56 F52 1.311(5)
C56 F53 1.363(7)
C57 F55 1.276(6)
C57 F56 1.297(6)
C57 F54 1.334(7)
Mn3 O75 2.121(3)
Mn3 O71 2.125(3)
Mn3 O61A 2.128(7)
Mn3 O61B 2.135(9)
Mn3 O65B 2.159(7)
Mn3 O65A 2.163(7)
Mn3 N1B 2.268(4)
Mn3 N7B 2.295(4)
Mn4 O95 2.125(3)
Mn4 O91 2.128(3)
Mn4 O81 2.153(3)
Mn4 O85 2.165(3)
Mn4 N10B 2.266(3)
Mn4 N9B 2.314(4)
N1B C5B 1.309(6)
N1B S2B 1.645(5)
S2B S3B 2.089(2)
S3B N4B 1.640(5)
N4B C5B 1.304(5)
C5B C6B 1.485(7)
C6B C16B 1.371(7)
C6B N7B 1.371(5)
N7B C8B 1.338(6)
C8B N9B 1.315(6)
C8B H8B 0.9500
N9B C15B 1.364(5)
N10B C14B 1.338(6)
N10B S11B 1.648(4)
S11B S12B 2.0906(19)
S12B N13B 1.631(4)
N13B C14B 1.314(5)
C14B C15B 1.461(7)
C15B C16B 1.373(7)
C16B H16B 0.9500
O61A C62A 1.319(13)
C62A C63A 1.385(16)
C62A C66 1.54(2)
C63A C64A 1.432(14)
C63A H63A 0.9500
C64A O65A 1.231(13)
C64A C67 1.470(10)
O61B C62B 1.129(17)
C62B C63B 1.48(2)
C62B C66 1.58(2)
C63B C64B 1.334(19)
C63B H63B 0.9500
C64B O65B 1.205(17)
C64B C67 1.659(13)
C66 F63A 1.276(7)
C66 F63B 1.301(8)
C66 F61A 1.313(7)
C66 F61B 1.353(7)
C66 F62A 1.391(7)
C66 F62B 1.438(7)
C67 F66 1.235(6)
C67 F65 1.279(6)
C67 F64 1.378(7)
O71 C72 1.233(5)
C72 C73 1.383(7)
C72 C76 1.571(6)
C73 C74 1.390(5)
C73 H73A 0.9500
C74 O75 1.218(5)
C74 C77 1.537(6)
C76 F71 1.301(8)
C76 F72 1.315(7)
C76 F73 1.329(5)
C77 F75 1.230(5)
C77 F76 1.336(6)
C77 F74 1.391(7)
O81 C82 1.241(5)
C82 C83 1.374(6)
C82 C86 1.513(7)
C83 C84 1.367(6)
C83 H83A 0.9500
C84 O85 1.261(5)
C84 C87 1.557(7)
C86 F82 1.294(5)
C86 F83 1.351(6)
C86 F81 1.354(5)
C87 F84 1.287(6)
C87 F86 1.326(6)
C87 F85 1.327(7)
O91 C92 1.270(5)
C92 C93 1.342(7)
C92 C96 1.523(8)
C93 C94 1.361(7)
C93 H93A 0.9500
C94 O95 1.266(5)
C94 C97 1.515(9)
C96 F91 1.252(7)
C96 F92 1.277(8)
C96 F93 1.314(7)
C97 F95 1.273(7)
C97 F94 1.326(7)
C97 F96 1.359(8)

loop_
_geom_torsion_atom_site_label_1
_geom_torsion_atom_site_label_2
_geom_torsion_atom_site_label_3
_geom_torsion_atom_site_label_4
_geom_torsion
O31 Mn1 N1A C5A -174.2(3)
O21 Mn1 N1A C5A 91.8(3)
O25 Mn1 N1A C5A 13.8(6)
O35 Mn1 N1A C5A -91.3(3)
N7A Mn1 N1A C5A -2.7(3)
O31 Mn1 N1A S2A 10.4(2)
O21 Mn1 N1A S2A -83.7(2)
O25 Mn1 N1A S2A -161.7(3)
O35 Mn1 N1A S2A 93.2(2)
N7A Mn1 N1A S2A -178.2(2)
C5A N1A S2A S3A 0.3(3)
Mn1 N1A S2A S3A 175.96(18)
N1A S2A S3A N4A 0.13(19)
S2A S3A N4A C5A -0.6(3)
S3A N4A C5A N1A 1.0(5)
S3A N4A C5A C6A 179.1(3)
S2A N1A C5A N4A -0.9(5)
Mn1 N1A C5A N4A -177.0(3)
S2A N1A C5A C6A -179.0(3)
Mn1 N1A C5A C6A 4.8(4)
N4A C5A C6A N7A 177.3(3)
N1A C5A C6A N7A -4.5(5)
N4A C5A C6A C16A -3.6(6)
N1A C5A C6A C16A 174.7(4)
C16A C6A N7A C8A 1.5(6)
C5A C6A N7A C8A -179.3(3)
C16A C6A N7A Mn1 -177.1(3)
C5A C6A N7A Mn1 2.0(4)
O31 Mn1 N7A C8A -152.7(3)
O21 Mn1 N7A C8A 90.9(3)
O25 Mn1 N7A C8A 6.5(3)
O35 Mn1 N7A C8A -77.2(3)
N1A Mn1 N7A C8A -178.4(3)
O31 Mn1 N7A C6A 25.9(5)
O21 Mn1 N7A C6A -90.6(3)
O25 Mn1 N7A C6A -175.0(3)
O35 Mn1 N7A C6A 101.3(3)
N1A Mn1 N7A C6A 0.1(3)
C6A N7A C8A N9A -1.5(5)
Mn1 N7A C8A N9A 177.0(3)
N7A C8A N9A C15A -0.6(5)
N7A C8A N9A Mn2 175.8(3)
O51 Mn2 N9A C8A 37.5(3)
O45 Mn2 N9A C8A -122.3(3)
O41 Mn2 N9A C8A -50.9(3)
O55 Mn2 N9A C8A 110.3(3)
N10A Mn2 N9A C8A 177.3(3)
O51 Mn2 N9A C15A -146.2(3)
O45 Mn2 N9A C15A 54.0(3)
O41 Mn2 N9A C15A 125.4(3)
O55 Mn2 N9A C15A -73.4(3)
N10A Mn2 N9A C15A -6.5(2)
O51 Mn2 N10A C14A 63.8(3)
O45 Mn2 N10A C14A -135.9(3)
O41 Mn2 N10A C14A -61.4(3)
O55 Mn2 N10A C14A 138.5(3)
N9A Mn2 N10A C14A 3.5(3)
O51 Mn2 N10A S11A -117.9(2)
O45 Mn2 N10A S11A 42.3(2)
O41 Mn2 N10A S11A 116.9(2)
O55 Mn2 N10A S11A -43.2(2)
N9A Mn2 N10A S11A -178.2(2)
C14A N10A S11A S12A 0.4(3)
Mn2 N10A S11A S12A -177.95(17)
N10A S11A S12A N13A 0.76(17)
S11A S12A N13A C14A -1.8(3)
S12A N13A C14A N10A 2.6(5)
S12A N13A C14A C15A 179.9(3)
S11A N10A C14A N13A -1.9(5)
Mn2 N10A C14A N13A 176.6(3)
S11A N10A C14A C15A -179.2(3)
Mn2 N10A C14A C15A -0.8(4)
C8A N9A C15A C16A 3.0(5)
Mn2 N9A C15A C16A -173.6(3)
C8A N9A C15A C14A -175.3(3)
Mn2 N9A C15A C14A 8.1(4)
N13A C14A C15A N9A 177.8(3)
N10A C14A C15A N9A -4.8(5)
N13A C14A C15A C16A -0.6(5)
N10A C14A C15A C16A 176.9(4)
N7A C6A C16A C15A 0.6(6)
C5A C6A C16A C15A -178.5(3)
N9A C15A C16A C6A -3.0(6)
C14A C15A C16A C6A 175.2(3)
O31 Mn1 O21 C22 108.8(5)
O25 Mn1 O21 C22 1.7(4)
O35 Mn1 O21 C22 31.4(9)
N1A Mn1 O21 C22 -161.4(5)
N7A Mn1 O21 C22 -89.2(5)
Mn1 O21 C22 C23 -1.1(9)
Mn1 O21 C22 C26 174.4(4)
O21 C22 C23 C24 -0.5(10)
C26 C22 C23 C24 -175.9(6)
C22 C23 C24 O25 0.8(9)
C22 C23 C24 C27 174.1(5)
C23 C24 O25 Mn1 0.6(8)
C27 C24 O25 Mn1 -172.8(3)
O31 Mn1 O25 C24 -93.9(4)
O21 Mn1 O25 C24 -1.5(4)
O35 Mn1 O25 C24 -174.6(4)
N1A Mn1 O25 C24 77.7(6)
N7A Mn1 O25 C24 93.4(4)
O21 C22 C26 F22 55.2(7)
C23 C22 C26 F22 -128.7(5)
O21 C22 C26 F21 175.6(6)
C23 C22 C26 F21 -8.3(10)
O21 C22 C26 F23 -62.8(8)
C23 C22 C26 F23 113.3(6)
O25 C24 C27 F24A 6.8(7)
C23 C24 C27 F24A -167.4(5)
O25 C24 C27 F26A -112.2(5)
C23 C24 C27 F26A 73.5(6)
O25 C24 C27 F24B 179.2(6)
C23 C24 C27 F24B 4.9(8)
O25 C24 C27 F26B 52.4(8)
C23 C24 C27 F26B -121.8(7)
O25 C24 C27 F25A 131.3(5)
C23 C24 C27 F25A -42.9(7)
O25 C24 C27 F25B -81.0(6)
C23 C24 C27 F25B 104.8(6)
O21 Mn1 O31 C32 -137.9(3)
O25 Mn1 O31 C32 -52.6(4)
O35 Mn1 O31 C32 28.5(3)
N1A Mn1 O31 C32 129.8(3)
N7A Mn1 O31 C32 105.4(5)
Mn1 O31 C32 C33 -20.1(7)
Mn1 O31 C32 C36 158.6(4)
O31 C32 C33 C34 -2.3(9)
C36 C32 C33 C34 179.1(5)
C32 C33 C34 O35 1.7(9)
C32 C33 C34 C37 179.2(5)
C33 C34 O35 Mn1 20.7(7)
C37 C34 O35 Mn1 -156.9(3)
O31 Mn1 O35 C34 -28.9(4)
O21 Mn1 O35 C34 49.8(8)
O25 Mn1 O35 C34 79.5(4)
N1A Mn1 O35 C34 -117.2(4)
N7A Mn1 O35 C34 170.7(4)
O31 C32 C36 F33 -58.4(7)
C33 C32 C36 F33 120.4(6)
O31 C32 C36 F32 65.8(7)
C33 C32 C36 F32 -115.4(6)
O31 C32 C36 F31 -177.6(5)
C33 C32 C36 F31 1.2(8)
O35 C34 C37 F34 -29.6(7)
C33 C34 C37 F34 152.6(5)
O35 C34 C37 F36 91.7(6)
C33 C34 C37 F36 -86.1(7)
O35 C34 C37 F35 -149.5(5)
C33 C34 C37 F35 32.7(7)
O51 Mn2 O41 C42 154.2(4)
O45 Mn2 O41 C42 12.4(4)
O55 Mn2 O41 C42 82.2(4)
N10A Mn2 O41 C42 -63.0(4)
N9A Mn2 O41 C42 -122.3(4)
Mn2 O41 C42 C43 -6.8(7)
Mn2 O41 C42 C46 175.2(3)
O41 C42 C43 C44 -3.9(9)
C46 C42 C43 C44 174.0(4)
C42 C43 C44 O45 1.9(8)
C42 C43 C44 C47 -174.9(5)
C43 C44 O45 Mn2 10.5(7)
C47 C44 O45 Mn2 -172.4(3)
O51 Mn2 O45 C44 -89.7(4)
O41 Mn2 O45 C44 -14.0(3)
O55 Mn2 O45 C44 -159.9(3)
N10A Mn2 O45 C44 113.4(4)
N9A Mn2 O45 C44 57.8(4)
O41 C42 C46 F43 -51.8(6)
C43 C42 C46 F43 130.0(6)
O41 C42 C46 F41 68.5(7)
C43 C42 C46 F41 -109.7(6)
O41 C42 C46 F42 -171.4(4)
C43 C42 C46 F42 10.4(7)
O45 C44 C47 F46 46.1(7)
C43 C44 C47 F46 -136.7(5)
O45 C44 C47 F45 -78.1(5)
C43 C44 C47 F45 99.2(6)
O45 C44 C47 F44 166.7(4)
C43 C44 C47 F44 -16.1(7)
O45 Mn2 O51 C52 -96.6(4)
O41 Mn2 O51 C52 -170.1(4)
O55 Mn2 O51 C52 -25.1(4)
N10A Mn2 O51 C52 51.7(5)
N9A Mn2 O51 C52 107.1(4)
Mn2 O51 C52 C53 20.9(7)
Mn2 O51 C52 C56 -160.5(4)
O51 C52 C53 C54 -2.9(8)
C56 C52 C53 C54 178.5(5)
C52 C53 C54 O55 1.9(9)
C52 C53 C54 C57 -174.3(5)
C53 C54 O55 Mn2 -18.8(7)
C57 C54 O55 Mn2 157.5(4)
O51 Mn2 O55 C54 24.2(3)
O45 Mn2 O55 C54 166.8(4)
O41 Mn2 O55 C54 98.1(4)
N10A Mn2 O55 C54 -109.6(4)
N9A Mn2 O55 C54 -49.5(4)
O51 C52 C56 F51 -89.5(7)
C53 C52 C56 F51 89.2(6)
O51 C52 C56 F52 144.2(5)
C53 C52 C56 F52 -37.1(8)
O51 C52 C56 F53 29.3(6)
C53 C52 C56 F53 -152.0(5)
O55 C54 C57 F55 -39.9(9)
C53 C54 C57 F55 136.8(6)
O55 C54 C57 F56 -165.6(5)
C53 C54 C57 F56 11.1(8)
O55 C54 C57 F54 76.1(6)
C53 C54 C57 F54 -107.2(7)
O75 Mn3 N1B C5B -19.5(6)
O71 Mn3 N1B C5B -90.4(3)
O61A Mn3 N1B C5B 173.0(3)
O61B Mn3 N1B C5B 176.4(3)
O65B Mn3 N1B C5B 90.9(4)
O65A Mn3 N1B C5B 90.5(4)
N7B Mn3 N1B C5B 2.0(3)
O75 Mn3 N1B S2B 158.6(3)
O71 Mn3 N1B S2B 87.8(2)
O61A Mn3 N1B S2B -8.9(2)
O61B Mn3 N1B S2B -5.5(3)
O65B Mn3 N1B S2B -91.0(3)
O65A Mn3 N1B S2B -91.3(3)
N7B Mn3 N1B S2B -179.9(2)
C5B N1B S2B S3B 1.4(3)
Mn3 N1B S2B S3B -176.84(18)
N1B S2B S3B N4B 0.02(18)
S2B S3B N4B C5B -1.4(3)
S3B N4B C5B N1B 3.0(5)
S3B N4B C5B C6B -178.6(3)
S2B N1B C5B N4B -3.0(5)
Mn3 N1B C5B N4B 175.4(3)
S2B N1B C5B C6B 178.7(3)
Mn3 N1B C5B C6B -3.0(5)
N4B C5B C6B C16B 7.9(6)
N1B C5B C6B C16B -173.6(4)
N4B C5B C6B N7B -176.3(3)
N1B C5B C6B N7B 2.2(5)
C16B C6B N7B C8B -2.2(5)
C5B C6B N7B C8B -178.1(3)
C16B C6B N7B Mn3 175.5(3)
C5B C6B N7B Mn3 -0.4(4)
O75 Mn3 N7B C8B -10.2(3)
O71 Mn3 N7B C8B -94.3(3)
O61A Mn3 N7B C8B 155.3(4)
O61B Mn3 N7B C8B 150.8(9)
O65B Mn3 N7B C8B 80.8(3)
O65A Mn3 N7B C8B 70.8(3)
N1B Mn3 N7B C8B 176.7(3)
O75 Mn3 N7B C6B 172.4(2)
O71 Mn3 N7B C6B 88.3(3)
O61A Mn3 N7B C6B -22.1(5)
O61B Mn3 N7B C6B -26.6(10)
O65B Mn3 N7B C6B -96.6(3)
O65A Mn3 N7B C6B -106.6(3)
N1B Mn3 N7B C6B -0.7(2)
C6B N7B C8B N9B 3.4(5)
Mn3 N7B C8B N9B -174.0(3)
N7B C8B N9B C15B -1.5(5)
N7B C8B N9B Mn4 -179.3(3)
O95 Mn4 N9B C8B 124.9(3)
O91 Mn4 N9B C8B 52.5(3)
O81 Mn4 N9B C8B -35.5(3)
O85 Mn4 N9B C8B -110.7(3)
N10B Mn4 N9B C8B -178.9(3)
O95 Mn4 N9B C15B -52.8(3)
O91 Mn4 N9B C15B -125.2(3)
O81 Mn4 N9B C15B 146.8(3)
O85 Mn4 N9B C15B 71.6(3)
N10B Mn4 N9B C15B 3.4(2)
O95 Mn4 N10B C14B 145.3(3)
O91 Mn4 N10B C14B 69.0(3)
O81 Mn4 N10B C14B -58.2(4)
O85 Mn4 N10B C14B -130.3(3)
N9B Mn4 N10B C14B 0.0(3)
O95 Mn4 N10B S11B -40.8(2)
O91 Mn4 N10B S11B -117.1(2)
O81 Mn4 N10B S11B 115.6(3)
O85 Mn4 N10B S11B 43.6(2)
N9B Mn4 N10B S11B 173.9(2)
C14B N10B S11B S12B 0.7(3)
Mn4 N10B S11B S12B -173.47(18)
N10B S11B S12B N13B -0.30(18)
S11B S12B N13B C14B -0.2(3)
S12B N13B C14B N10B 0.8(5)
S12B N13B C14B C15B 177.4(3)
S11B N10B C14B N13B -1.1(5)
Mn4 N10B C14B N13B 173.5(3)
S11B N10B C14B C15B -177.7(3)
Mn4 N10B C14B C15B -3.2(5)
C8B N9B C15B C16B -1.8(5)
Mn4 N9B C15B C16B 176.2(3)
C8B N9B C15B C14B 175.9(3)
Mn4 N9B C15B C14B -6.2(4)
N13B C14B C15B N9B -170.7(3)
N10B C14B C15B N9B 6.1(5)
N13B C14B C15B C16B 6.9(6)
N10B C14B C15B C16B -176.3(4)
N7B C6B C16B C15B -0.7(6)
C5B C6B C16B C15B 174.8(4)
N9B C15B C16B C6B 2.8(6)
C14B C15B C16B C6B -174.7(4)
O75 Mn3 O61A C62A 59.6(8)
O71 Mn3 O61A C62A 145.9(7)
O61B Mn3 O61A C62A 70.9(14)
O65B Mn3 O61A C62A -28.3(8)
O65A Mn3 O61A C62A -17.8(8)
N1B Mn3 O61A C62A -124.8(8)
N7B Mn3 O61A C62A -104.5(8)
Mn3 O61A C62A C63A 7.2(16)
Mn3 O61A C62A C66 -154.9(6)
O61A C62A C63A C64A 14.9(17)
C66 C62A C63A C64A 176.1(8)
C62A C63A C64A O65A -17.1(15)
C62A C63A C64A C67 162.2(8)
C63A C64A O65A Mn3 -3.1(14)
C67 C64A O65A Mn3 177.6(5)
O75 Mn3 O65A C64A -97.8(8)
O71 Mn3 O65A C64A -76.5(14)
O61A Mn3 O65A C64A 16.8(8)
O61B Mn3 O65A C64A 4.2(8)
O65B Mn3 O65A C64A 98(3)
N1B Mn3 O65A C64A 100.2(8)
N7B Mn3 O65A C64A 171.6(8)
O75 Mn3 O61B C62B 78.5(12)
O71 Mn3 O61B C62B 163.1(12)
O61A Mn3 O61B C62B -90.9(17)
O65B Mn3 O61B C62B -11.4(12)
O65A Mn3 O61B C62B -1.0(12)
N1B Mn3 O61B C62B -106.7(12)
N7B Mn3 O61B C62B -82.1(16)
Mn3 O61B C62B C63B 19(2)
Mn3 O61B C62B C66 175.4(5)
O61B C62B C63B C64B -20(2)
C66 C62B C63B C64B -177.4(10)
C62B C63B C64B O65B 23(2)
C62B C63B C64B C67 -150.9(9)
C63B C64B O65B Mn3 -22(2)
C67 C64B O65B Mn3 152.0(5)
O75 Mn3 O65B C64B -89.2(10)
O71 Mn3 O65B C64B -59(3)
O61A Mn3 O65B C64B 24.0(10)
O61B Mn3 O65B C64B 11.6(10)
O65A Mn3 O65B C64B -73(2)
N1B Mn3 O65B C64B 108.6(10)
N7B Mn3 O65B C64B 179.6(10)
O61A C62A C66 F63A -27.0(12)
C63A C62A C66 F63A 168.3(8)
O61A C62A C66 F63B 174.9(7)
C63A C62A C66 F63B 10.2(13)
O61A C62A C66 F61A 100.7(9)
C63A C62A C66 F61A -63.9(12)
O61A C62A C66 F61B -56.7(10)
C63A C62A C66 F61B 138.7(8)
O61A C62A C66 F62A -149.5(7)
C63A C62A C66 F62A 45.9(11)
O61A C62A C66 F62B 61.4(10)
C63A C62A C66 F62B -103.2(10)
O61A C62A C66 C62B 71(4)
C63A C62A C66 C62B -93(5)
O61B C62B C66 F63A -24.6(16)
C63B C62B C66 F63A 136.9(9)
O61B C62B C66 F63B 165.0(10)
C63B C62B C66 F63B -33.5(14)
O61B C62B C66 F61A 95.0(13)
C63B C62B C66 F61A -103.5(10)
O61B C62B C66 F61B -56.1(15)
C63B C62B C66 F61B 105.4(10)
O61B C62B C66 F62A -156.1(11)
C63B C62B C66 F62A 5.4(13)
O61B C62B C66 F62B 58.5(13)
C63B C62B C66 F62B -140.0(10)
O61B C62B C66 C62A -112(5)
C63B C62B C66 C62A 49(4)
O65A C64A C67 F66 32.0(11)
C63A C64A C67 F66 -147.3(8)
O65A C64A C67 F65 -94.1(9)
C63A C64A C67 F65 86.6(9)
O65A C64A C67 F64 152.8(7)
C63A C64A C67 F64 -26.5(9)
O65A C64A C67 C64B 83(5)
C63A C64A C67 C64B -97(5)
O65B C64B C67 F66 38.9(11)
C63B C64B C67 F66 -145.8(9)
O65B C64B C67 F65 -91.3(10)
C63B C64B C67 F65 84.1(12)
O65B C64B C67 F64 151.5(8)
C63B C64B C67 F64 -33.1(11)
O65B C64B C67 C64A -95(5)
C63B C64B C67 C64A 81(5)
O75 Mn3 O71 C72 -12.7(4)
O61A Mn3 O71 C72 -125.4(5)
O61B Mn3 O71 C72 -113.2(5)
O65B Mn3 O71 C72 -43(3)
O65A Mn3 O71 C72 -33.9(11)
N1B Mn3 O71 C72 149.3(5)
N7B Mn3 O71 C72 78.3(4)
Mn3 O71 C72 C73 7.3(9)
Mn3 O71 C72 C76 -174.9(4)
O71 C72 C73 C74 5.6(10)
C76 C72 C73 C74 -172.1(5)
C72 C73 C74 O75 -6.9(10)
C72 C73 C74 C77 175.6(6)
C73 C74 O75 Mn3 -5.0(8)
C77 C74 O75 Mn3 172.6(4)
O71 Mn3 O75 C74 11.8(4)
O61A Mn3 O75 C74 106.4(4)
O61B Mn3 O75 C74 103.9(5)
O65B Mn3 O75 C74 -171.2(5)
O65A Mn3 O75 C74 -174.1(5)
N1B Mn3 O75 C74 -60.0(6)
N7B Mn3 O75 C74 -80.3(4)
O71 C72 C76 F71 -67.3(6)
C73 C72 C76 F71 110.7(6)
O71 C72 C76 F72 168.8(6)
C73 C72 C76 F72 -13.2(9)
O71 C72 C76 F73 53.3(8)
C73 C72 C76 F73 -128.7(6)
O75 C74 C77 F75 -28.0(9)
C73 C74 C77 F75 149.8(6)
O75 C74 C77 F76 -160.8(5)
C73 C74 C77 F76 17.1(8)
O75 C74 C77 F74 87.2(5)
C73 C74 C77 F74 -94.9(6)
O95 Mn4 O81 C82 96.1(4)
O91 Mn4 O81 C82 172.3(4)
O85 Mn4 O81 C82 24.0(4)
N10B Mn4 O81 C82 -49.3(5)
N9B Mn4 O81 C82 -102.9(4)
Mn4 O81 C82 C83 -15.9(7)
Mn4 O81 C82 C86 164.9(3)
O81 C82 C83 C84 -2.9(8)
C86 C82 C83 C84 176.3(5)
C82 C83 C84 O85 0.4(8)
C82 C83 C84 C87 -175.6(5)
C83 C84 O85 Mn4 19.7(7)
C87 C84 O85 Mn4 -164.0(3)
O95 Mn4 O85 C84 -163.1(3)
O91 Mn4 O85 C84 -97.3(4)
O81 Mn4 O85 C84 -25.1(3)
N10B Mn4 O85 C84 112.7(3)
N9B Mn4 O85 C84 51.3(4)
O81 C82 C86 F82 86.1(6)
C83 C82 C86 F82 -93.2(5)
O81 C82 C86 F83 -35.5(6)
C83 C82 C86 F83 145.2(4)
O81 C82 C86 F81 -153.0(4)
C83 C82 C86 F81 27.7(7)
O85 C84 C87 F84 36.7(7)
C83 C84 C87 F84 -146.5(5)
O85 C84 C87 F86 159.6(4)
C83 C84 C87 F86 -23.7(7)
O85 C84 C87 F85 -83.9(6)
C83 C84 C87 F85 92.8(7)
O95 Mn4 O91 C92 -16.6(4)
O81 Mn4 O91 C92 -153.4(4)
O85 Mn4 O91 C92 -82.9(4)
N10B Mn4 O91 C92 60.4(4)
N9B Mn4 O91 C92 122.4(4)
Mn4 O91 C92 C93 9.6(8)
Mn4 O91 C92 C96 -174.1(4)
O91 C92 C93 C94 1.3(10)
C96 C92 C93 C94 -174.8(5)
C92 C93 C94 O95 5.5(9)
C92 C93 C94 C97 176.7(6)
C93 C94 O95 Mn4 -21.5(7)
C97 C94 O95 Mn4 166.8(4)
O91 Mn4 O95 C94 21.6(3)
O81 Mn4 O95 C94 99.9(4)
O85 Mn4 O95 C94 171.1(4)
N10B Mn4 O95 C94 -103.7(4)
N9B Mn4 O95 C94 -51.7(4)
O91 C92 C96 F91 -69.3(9)
C93 C92 C96 F91 107.5(8)
O91 C92 C96 F92 51.4(8)
C93 C92 C96 F92 -131.8(7)
O91 C92 C96 F93 167.6(6)
C93 C92 C96 F93 -15.6(9)
O95 C94 C97 F95 -168.0(6)
C93 C94 C97 F95 19.2(9)
O95 C94 C97 F94 -43.6(8)
C93 C94 C97 F94 143.6(5)
O95 C94 C97 F96 68.6(7)
C93 C94 C97 F96 -104.3(6)
